data_4020665
loop_
_publ_author_name
'Priyadarshine Hewavitharanage'
'Evgeny O. Danilov'
'Douglas C. Neckers'

_publ_section_title
;
 Pentafluorophenyl Transfer: A New Group-Transfer Reaction
 in Organoborate Salts
;
_journal_name_full 'Journal of Organic Chemistry'
_journal_page_first 10653
_journal_page_last 10659
_journal_paper_doi 10.1021/jo050695s
_journal_volume 70
_journal_year 2005
_chemical_formula_sum 'C28 H11 B F15 N O'
_chemical_formula_weight 673.19
_space_group_IT_number 33
_symmetry_cell_setting orthorhombic
_symmetry_space_group_name_Hall 'P 2c -2n'
_symmetry_space_group_name_H-M 'P n a 21'
_cell_angle_alpha 90.00
_cell_angle_beta 90.00
_cell_angle_gamma 90.00
_cell_formula_units_Z 4
_cell_length_a 15.5110(5)
_cell_length_b 10.2182(3)
_cell_length_c 16.1676(5)
_cell_measurement_temperature 140(1)
_cell_volume 2562.48(14)
_diffrn_ambient_temperature 140(2)
_exptl_crystal_density_diffrn 1.745
_cod_database_code 4020665

loop_
_symmetry_equiv_pos_as_xyz
'x, y, z'
'-x, -y, z+1/2'
'x+1/2, -y+1/2, z'
'-x+1/2, y+1/2, z+1/2'

loop_
_atom_site_label
_atom_site_type_symbol
_atom_site_fract_x
_atom_site_fract_y
_atom_site_fract_z
_atom_site_U_iso_or_equiv
_atom_site_adp_type
_atom_site_occupancy
_atom_site_symmetry_multiplicity
_atom_site_calc_flag
_atom_site_refinement_flags
_atom_site_disorder_assembly
_atom_site_disorder_group
O1 O 0.21239(7) 0.53475(12) 0.49062(7) 0.0316(2) Uani 1 1 d . . .
N1 N 0.16836(11) 0.1279(2) 0.18035(12) 0.0481(4) Uani 1 1 d . . .
B1 B 0.11949(10) 0.56326(16) 0.49187(10) 0.0249(3) Uani 1 1 d . . .
C1 C 0.1284(2) 0.2126(4) 0.1163(3) 0.0817(10) Uani 1 1 d . . .
C2 C 0.16377(15) 0.1657(2) 0.26253(18) 0.0541(5) Uani 1 1 d . . .
C3 C 0.19980(14) 0.0913(2) 0.32146(12) 0.0476(5) Uani 1 1 d . . .
C4 C 0.24201(11) -0.02726(19) 0.30159(10) 0.0348(3) Uani 1 1 d . . .
C5 C 0.28023(14) -0.1098(2) 0.36114(13) 0.0475(5) Uani 1 1 d . . .
C6 C 0.31826(15) -0.2240(3) 0.33712(19) 0.0580(6) Uani 1 1 d . . .
C7 C 0.32122(15) -0.2600(3) 0.2541(2) 0.0607(6) Uani 1 1 d . . .
C8 C 0.28620(14) -0.1818(3) 0.19391(16) 0.0518(5) Uani 1 1 d . . .
C9 C 0.24518(10) -0.06385(19) 0.21695(10) 0.0344(3) Uani 1 1 d . . .
C10 C 0.20742(12) 0.0188(2) 0.15854(11) 0.0424(4) Uani 1 1 d . . .
C11 C 0.05691(9) 0.43170(14) 0.49193(10) 0.0266(3) Uani 1 1 d . . .
C12 C 0.08509(11) 0.30371(15) 0.48801(11) 0.0343(3) Uani 1 1 d . . .
C13 C 0.03089(15) 0.19557(16) 0.48908(12) 0.0434(4) Uani 1 1 d . . .
C14 C -0.05652(14) 0.21371(18) 0.49171(12) 0.0432(4) Uani 1 1 d . . .
C15 C -0.08897(12) 0.33890(18) 0.49526(12) 0.0380(3) Uani 1 1 d . . .
C16 C -0.03220(10) 0.44390(15) 0.49551(10) 0.0304(3) Uani 1 1 d . . .
C17 C 0.10908(10) 0.64772(15) 0.57885(9) 0.0263(3) Uani 1 1 d . . .
C18 C 0.07547(10) 0.60254(16) 0.65284(10) 0.0301(3) Uani 1 1 d . . .
C19 C 0.08045(13) 0.6709(2) 0.72760(10) 0.0378(4) Uani 1 1 d . . .
C20 C 0.12166(13) 0.7888(2) 0.73088(11) 0.0421(4) Uani 1 1 d . . .
C21 C 0.15587(14) 0.83932(19) 0.65914(13) 0.0431(4) Uani 1 1 d . . .
C22 C 0.14973(12) 0.76881(18) 0.58626(11) 0.0360(3) Uani 1 1 d . . .
C23 C 0.09180(9) 0.64488(16) 0.40713(9) 0.0265(3) Uani 1 1 d . . .
F12 F 0.17050(7) 0.27504(11) 0.48467(9) 0.0467(3) Uani 1 1 d . . .
F13 F 0.06395(11) 0.07366(11) 0.48696(11) 0.0650(4) Uani 1 1 d . . .
F14 F -0.11044(10) 0.11051(13) 0.49312(9) 0.0629(4) Uani 1 1 d . . .
F15 F -0.17444(7) 0.35918(14) 0.50000(9) 0.0545(3) Uani 1 1 d . . .
F16 F -0.06766(6) 0.56433(10) 0.50147(8) 0.0385(2) Uani 1 1 d . . .
F18 F 0.03674(8) 0.48510(11) 0.65773(6) 0.0440(3) Uani 1 1 d . . .
F19 F 0.04595(10) 0.61903(16) 0.79659(7) 0.0586(3) Uani 1 1 d . . .
F20 F 0.12979(10) 0.85298(15) 0.80307(8) 0.0612(4) Uani 1 1 d . . .
F21 F 0.19804(12) 0.95449(14) 0.66074(10) 0.0699(4) Uani 1 1 d . . .
F22 F 0.18708(9) 0.82418(13) 0.51952(7) 0.0506(3) Uani 1 1 d . . .
F24 F 0.00999(7) 0.81446(9) 0.47024(6) 0.0372(2) Uani 1 1 d . . .
F25 F -0.01571(9) 0.93808(12) 0.32729(9) 0.0525(3) Uani 1 1 d . . .
F26 F 0.04265(10) 0.83648(16) 0.18307(8) 0.0588(4) Uani 1 1 d . . .
F27 F 0.13227(8) 0.60589(16) 0.18471(7) 0.0543(3) Uani 1 1 d . . .
F28 F 0.16273(7) 0.48293(12) 0.32670(7) 0.0420(3) Uani 1 1 d . . .
C24 C 0.04440(11) 0.75977(16) 0.40173(10) 0.0304(3) Uani 1 1 d . . .
C27 C 0.10304(12) 0.6584(2) 0.25564(11) 0.0397(4) Uani 1 1 d . . .
C25 C 0.02852(12) 0.82494(18) 0.32841(13) 0.0383(4) Uani 1 1 d . . .
C28 C 0.11840(10) 0.59769(18) 0.33035(10) 0.0323(3) Uani 1 1 d . . .
C26 C 0.05819(12) 0.7730(2) 0.25488(12) 0.0416(4) Uani 1 1 d . . .
H1 H 0.2258(15) 0.492(2) 0.4552(14) 0.030(5) Uiso 1 1 d . . .
H2 H 0.131(2) 0.239(3) 0.268(2) 0.077(10) Uiso 1 1 d . . .
H3 H 0.1944(17) 0.121(3) 0.3789(17) 0.049(7) Uiso 1 1 d . . .
H5 H 0.2759(18) -0.079(3) 0.4214(17) 0.053(7) Uiso 1 1 d . . .
H6 H 0.343(3) -0.283(4) 0.385(3) 0.089(11) Uiso 1 1 d . . .
H7 H 0.347(3) -0.333(4) 0.236(2) 0.087(11) Uiso 1 1 d . . .
H8 H 0.2874(19) -0.198(3) 0.134(2) 0.063(8) Uiso 1 1 d . . .
H1A H 0.141(3) 0.300(4) 0.127(3) 0.084(11) Uiso 1 1 d . . .
H1B H 0.162(3) 0.201(4) 0.064(3) 0.098(13) Uiso 1 1 d . . .
H1C H 0.069(3) 0.192(4) 0.113(2) 0.086(11) Uiso 1 1 d . . .
H10 H 0.2138(19) -0.001(3) 0.1017(19) 0.062(8) Uiso 1 1 d . . .

loop_
_atom_site_aniso_label
_atom_site_aniso_U_11
_atom_site_aniso_U_22
_atom_site_aniso_U_33
_atom_site_aniso_U_23
_atom_site_aniso_U_13
_atom_site_aniso_U_12
O1 0.0252(5) 0.0425(6) 0.0272(5) -0.0142(5) 0.0017(4) 0.0018(4)
N1 0.0348(8) 0.0625(11) 0.0470(9) 0.0047(8) -0.0040(7) -0.0004(7)
B1 0.0251(6) 0.0276(6) 0.0221(6) -0.0075(6) 0.0027(6) -0.0036(5)
C1 0.0561(17) 0.098(3) 0.091(2) 0.035(2) -0.0219(16) 0.0076(17)
C2 0.0455(11) 0.0523(12) 0.0646(14) -0.0189(11) -0.0020(10) 0.0048(9)
C3 0.0447(10) 0.0624(13) 0.0356(9) -0.0221(9) 0.0063(7) -0.0037(9)
C4 0.0305(7) 0.0483(9) 0.0256(7) -0.0071(6) 0.0046(6) -0.0091(7)
C5 0.0414(9) 0.0649(13) 0.0361(9) 0.0056(9) -0.0009(7) -0.0131(9)
C6 0.0447(11) 0.0570(13) 0.0725(16) 0.0132(12) -0.0106(11) -0.0103(10)
C7 0.0425(11) 0.0491(12) 0.0904(19) -0.0188(13) -0.0068(12) 0.0026(9)
C8 0.0362(9) 0.0669(14) 0.0523(12) -0.0296(10) 0.0029(8) -0.0038(9)
C9 0.0264(7) 0.0489(10) 0.0279(7) -0.0107(7) 0.0039(6) -0.0090(7)
C10 0.0310(8) 0.0692(12) 0.0270(8) -0.0061(8) 0.0001(6) -0.0073(8)
C11 0.0311(6) 0.0279(6) 0.0210(6) -0.0053(5) 0.0003(6) -0.0046(5)
C12 0.0430(8) 0.0329(7) 0.0270(7) -0.0082(7) 0.0035(6) -0.0007(6)
C13 0.0685(12) 0.0268(7) 0.0349(8) -0.0062(7) 0.0026(9) -0.0061(7)
C14 0.0654(11) 0.0376(8) 0.0267(7) -0.0010(7) 0.0005(8) -0.0254(8)
C15 0.0378(8) 0.0500(9) 0.0264(6) 0.0025(7) -0.0014(6) -0.0174(7)
C16 0.0314(7) 0.0332(7) 0.0267(6) -0.0010(6) -0.0003(6) -0.0072(6)
C17 0.0241(6) 0.0306(7) 0.0242(6) -0.0087(5) 0.0020(5) -0.0010(5)
C18 0.0310(7) 0.0350(7) 0.0241(6) -0.0061(6) -0.0005(6) 0.0021(6)
C19 0.0396(9) 0.0519(11) 0.0220(7) -0.0090(6) 0.0017(6) 0.0086(7)
C20 0.0449(10) 0.0497(10) 0.0316(8) -0.0211(7) -0.0032(7) 0.0107(8)
C21 0.0478(10) 0.0386(9) 0.0429(9) -0.0193(8) -0.0009(8) -0.0065(7)
C22 0.0381(8) 0.0404(9) 0.0295(7) -0.0105(7) 0.0034(6) -0.0077(7)
C23 0.0249(6) 0.0310(7) 0.0237(6) -0.0058(5) 0.0019(5) -0.0072(5)
F12 0.0478(6) 0.0379(5) 0.0543(7) -0.0136(5) 0.0071(5) 0.0118(4)
F13 0.0999(11) 0.0256(5) 0.0694(9) -0.0066(6) 0.0097(9) -0.0012(6)
F14 0.0886(10) 0.0507(6) 0.0496(7) 0.0029(6) 0.0035(7) -0.0421(7)
F15 0.0357(5) 0.0732(8) 0.0548(7) 0.0136(7) -0.0050(5) -0.0242(5)
F16 0.0266(4) 0.0390(5) 0.0498(6) 0.0012(5) -0.0005(4) 0.0006(4)
F18 0.0607(7) 0.0448(6) 0.0266(5) 0.0011(4) 0.0049(5) -0.0141(5)
F19 0.0754(9) 0.0773(9) 0.0230(5) -0.0042(5) 0.0124(5) -0.0031(7)
F20 0.0754(9) 0.0682(8) 0.0400(7) -0.0339(6) -0.0024(6) 0.0077(7)
F21 0.0937(11) 0.0521(8) 0.0640(9) -0.0301(7) 0.0008(8) -0.0298(7)
F22 0.0635(7) 0.0500(6) 0.0383(6) -0.0093(5) 0.0099(5) -0.0314(6)
F24 0.0464(5) 0.0285(4) 0.0366(5) -0.0053(4) 0.0041(4) 0.0031(4)
F25 0.0630(8) 0.0382(6) 0.0563(7) 0.0107(5) -0.0118(6) -0.0013(5)
F26 0.0607(8) 0.0812(9) 0.0345(6) 0.0201(6) -0.0118(5) -0.0131(7)
F27 0.0478(6) 0.0919(10) 0.0230(4) -0.0115(6) 0.0023(5) -0.0092(6)
F28 0.0422(6) 0.0525(6) 0.0314(5) -0.0177(5) 0.0024(4) 0.0060(5)
C24 0.0325(7) 0.0295(7) 0.0294(7) -0.0019(6) 0.0028(6) -0.0089(6)
C27 0.0351(8) 0.0609(12) 0.0231(7) -0.0062(7) 0.0000(6) -0.0130(8)
C25 0.0387(9) 0.0365(8) 0.0398(8) 0.0057(7) -0.0058(7) -0.0085(7)
C28 0.0261(7) 0.0433(9) 0.0274(7) -0.0092(6) 0.0005(6) -0.0058(6)
C26 0.0380(8) 0.0576(12) 0.0293(8) 0.0093(8) -0.0061(7) -0.0161(8)

loop_
_geom_bond_atom_site_label_1
_geom_bond_atom_site_label_2
_geom_bond_distance
_geom_bond_site_symmetry_2
_geom_bond_publ_flag
O1 B1 1.4702(18) . ?
O1 H1 0.75(2) . ?
N1 C10 1.317(3) . ?
N1 C2 1.386(3) . ?
N1 C1 1.485(4) . ?
B1 C17 1.658(2) . ?
B1 C11 1.658(2) . ?
B1 C23 1.660(2) . ?
C1 H1A 0.93(4) . ?
C1 H1B 1.01(5) . ?
C1 H1C 0.95(4) . ?
C2 C3 1.341(4) . ?
C2 H2 0.91(3) . ?
C3 C4 1.414(3) . ?
C3 H3 0.98(3) . ?
C4 C5 1.410(3) . ?
C4 C9 1.419(2) . ?
C5 C6 1.364(4) . ?
C5 H5 1.03(3) . ?
C6 C7 1.392(4) . ?
C6 H6 1.06(4) . ?
C7 C8 1.371(4) . ?
C7 H7 0.89(4) . ?
C8 C9 1.413(3) . ?
C8 H8 0.99(3) . ?
C9 C10 1.396(3) . ?
C10 H10 0.95(3) . ?
C11 C12 1.380(2) . ?
C11 C16 1.389(2) . ?
C12 F12 1.358(2) . ?
C12 C13 1.389(2) . ?
C13 F13 1.348(2) . ?
C13 C14 1.369(3) . ?
C14 F14 1.3462(19) . ?
C14 C15 1.376(3) . ?
C15 F15 1.344(2) . ?
C15 C16 1.388(2) . ?
C16 F16 1.3513(19) . ?
C17 C18 1.384(2) . ?
C17 C22 1.394(2) . ?
C18 F18 1.344(2) . ?
C18 C19 1.398(2) . ?
C19 F19 1.346(2) . ?
C19 C20 1.365(3) . ?
C20 F20 1.3446(19) . ?
C20 C21 1.376(3) . ?
C21 F21 1.347(2) . ?
C21 C22 1.384(2) . ?
C22 F22 1.349(2) . ?
C23 C24 1.388(2) . ?
C23 C28 1.394(2) . ?
F24 C24 1.3505(19) . ?
F25 C25 1.344(2) . ?
F26 C26 1.352(2) . ?
F27 C27 1.345(2) . ?
F28 C28 1.361(2) . ?
C24 C25 1.382(2) . ?
C27 C26 1.362(3) . ?
C27 C28 1.379(3) . ?
C25 C26 1.381(3) . ?

loop_
_cod_related_entry_id
_cod_related_entry_database
_cod_related_entry_code
1 ChemSpider 9745877
